data_7008968
loop_
_publ_author_name
'Schmittel, Michael'
'Ganz, Andrea'
'Fenske, Dieter'
'Herderich, Markus'

_publ_section_title
;
 Heteroleptic silver(I) and zinc(II) bis(phenanthroline) complexes
;
_journal_issue 3
_journal_name_full 'Journal of the Chemical Society, Dalton Transactions'
_journal_page_first 353
_journal_paper_doi 10.1039/a907545c
_journal_year 2000
_chemical_formula_sum 'C56 H40 Ag B F4 N4 O4'
_chemical_formula_weight 1027.60
_chemical_name_systematic
; 
 ? 
;
_space_group_IT_number 2
_symmetry_space_group_name_Hall '-P 1'
_symmetry_space_group_name_H-M 'P -1'
_atom_sites_solution_hydrogens geom
_atom_sites_solution_primary direct
_atom_sites_solution_secondary difmap
_audit_creation_method SHELXL
_cell_angle_alpha 72.08(3)
_cell_angle_beta 89.71(3)
_cell_angle_gamma 78.22(3)
_cell_formula_units_Z 2
_cell_length_a 11.448(2)
_cell_length_b 11.891(2)
_cell_length_c 18.190(4)
_cell_measurement_temperature 203(2)
_cell_volume 2302.0(9)
_computing_structure_refinement 'SHELXL-93 (Sheldrick, 1993)'
_computing_structure_solution 'SHELXS-86 (Sheldrick, 1990)'
_diffrn_ambient_temperature 203(2)
_diffrn_radiation_monochromator graphite
_diffrn_radiation_source 'fine-focus sealed tube'
_diffrn_radiation_type MoK\a
_diffrn_radiation_wavelength 0.71073
_diffrn_reflns_av_R_equivalents 0.0301
_diffrn_reflns_av_sigmaI/netI 0.0258
_diffrn_reflns_limit_h_max 15
_diffrn_reflns_limit_h_min -15
_diffrn_reflns_limit_k_max 15
_diffrn_reflns_limit_k_min -13
_diffrn_reflns_limit_l_max 21
_diffrn_reflns_limit_l_min -23
_diffrn_reflns_number 12850
_diffrn_reflns_theta_max 28.01
_diffrn_reflns_theta_min 2.30
_exptl_absorpt_coefficient_mu 0.508
_exptl_crystal_density_diffrn 1.483
_exptl_crystal_F_000 1048
_refine_diff_density_max 0.643
_refine_diff_density_min -0.580
_refine_diff_density_rms 0.054
_refine_ls_extinction_method none
_refine_ls_goodness_of_fit_all 0.378
_refine_ls_goodness_of_fit_obs 0.321
_refine_ls_matrix_type full
_refine_ls_number_parameters 791
_refine_ls_number_reflns 9176
_refine_ls_number_restraints 0
_refine_ls_restrained_S_all 0.380
_refine_ls_restrained_S_obs 0.321
_refine_ls_R_factor_all 0.0506
_refine_ls_R_factor_obs 0.0426
_refine_ls_shift/esd_max 0.434
_refine_ls_shift/esd_mean 0.015
_refine_ls_structure_factor_coef Fsqd
_refine_ls_weighting_details 'w=1/[\s^2^(Fo^2^)+(0.2707P)^2^+15.8773P] where P=(Fo^2^+2Fc^2^)/3'
_refine_ls_weighting_scheme calc
_refine_ls_wR_factor_all 0.1554
_refine_ls_wR_factor_obs 0.1214
_reflns_number_observed 7901
_reflns_number_total 9177
_reflns_observed_criterion >2sigma(I)
_cod_data_source_file a907545c.txt
_cod_data_source_block probe1
_cod_depositor_comments
;
The following automatic conversions were performed:

'_refine_ls_weighting_scheme' value 'calc
w=1/[\s^2^(Fo^2^)+(0.2707P)^2^+15.8773P] where P=(Fo^2^+2Fc^2^)/3'
was changed to 'calc'. New tag '_refine_ls_weighting_details' was
created. The value of the new tag was set to
'w=1/[\s^2^(Fo^2^)+(0.2707P)^2^+15.8773P] where P=(Fo^2^+2Fc^2^)/3'.

Automatic conversion script
Id: cif_fix_values 3143 2015-03-26 13:38:13Z robertas 
;
_cod_original_cell_volume 2302.0(8)
_cod_database_code 7008968

loop_
_symmetry_equiv_pos_as_xyz
'x, y, z'
'-x, -y, -z'

loop_
_atom_site_aniso_label
_atom_site_aniso_U_11
_atom_site_aniso_U_22
_atom_site_aniso_U_33
_atom_site_aniso_U_23
_atom_site_aniso_U_13
_atom_site_aniso_U_12
Ag1 0.0577(2) 0.0449(2) 0.03464(14) -0.01451(10) -0.01032(10) -0.01385(11)
N1 0.0346(9) 0.0351(11) 0.0330(10) -0.0115(9) 0.0016(8) -0.0089(8)
C1 0.0383(12) 0.0366(14) 0.0391(13) -0.0121(11) 0.0041(10) -0.0093(10)
C2 0.0459(14) 0.0352(15) 0.0433(15) -0.0073(12) 0.0035(12) -0.0045(11)
C3 0.0419(13) 0.046(2) 0.0385(14) -0.0036(12) -0.0008(11) -0.0016(11)
C4 0.0336(11) 0.048(2) 0.0310(12) -0.0093(11) 0.0008(9) -0.0058(10)
C5 0.0306(10) 0.0395(14) 0.0292(11) -0.0081(10) 0.0008(9) -0.0077(9)
C6 0.0400(13) 0.060(2) 0.0297(12) -0.0105(12) -0.0042(10) -0.0079(12)
C7 0.0472(14) 0.061(2) 0.0317(13) -0.0189(13) -0.0033(11) -0.0129(13)
C8 0.0374(12) 0.053(2) 0.0321(12) -0.0196(12) -0.0005(10) -0.0109(11)
C9 0.0322(10) 0.0397(14) 0.0285(11) -0.0120(10) 0.0001(9) -0.0094(9)
N2 0.0378(10) 0.0358(12) 0.0295(10) -0.0117(9) -0.0011(8) -0.0102(8)
C10 0.0430(13) 0.0391(14) 0.0322(12) -0.0126(11) -0.0004(10) -0.0117(11)
C11 0.054(2) 0.042(2) 0.044(2) -0.0213(13) -0.0009(12) -0.0124(13)
C12 0.053(2) 0.053(2) 0.0405(15) -0.0256(14) -0.0011(12) -0.0161(14)
C13 0.0498(14) 0.0309(13) 0.0408(14) -0.0136(11) -0.0063(11) -0.0078(11)
C14 0.053(2) 0.0359(15) 0.048(2) -0.0107(12) -0.0047(13) -0.0101(12)
C15 0.058(2) 0.042(2) 0.060(2) -0.011(2) -0.015(2) -0.0071(14)
C16 0.076(2) 0.043(2) 0.050(2) -0.0105(15) -0.021(2) -0.007(2)
C17 0.078(2) 0.049(2) 0.0322(14) -0.0060(13) -0.005(2) -0.015(2)
C18 0.056(2) 0.042(2) 0.0372(14) -0.0149(12) -0.0036(12) -0.0089(13)
O1 0.0488(12) 0.058(2) 0.0599(15) -0.0044(12) 0.0009(11) -0.0056(10)
C19 0.062(2) 0.073(3) 0.089(4) -0.007(3) 0.014(2) 0.003(2)
O2 0.0571(13) 0.070(2) 0.0370(11) -0.0101(11) 0.0028(10) -0.0108(11)
C20 0.075(2) 0.079(3) 0.043(2) -0.012(2) 0.011(2) -0.022(2)
C21 0.0481(14) 0.0339(14) 0.0410(14) -0.0112(11) 0.0010(12) -0.0123(11)
C22 0.064(2) 0.0319(15) 0.048(2) -0.0120(12) 0.0025(14) -0.0121(13)
C23 0.085(2) 0.039(2) 0.053(2) -0.0215(15) 0.005(2) -0.021(2)
C24 0.090(3) 0.048(2) 0.057(2) -0.016(2) -0.010(2) -0.033(2)
C25 0.059(2) 0.051(2) 0.057(2) -0.012(2) -0.007(2) -0.025(2)
C26 0.051(2) 0.041(2) 0.048(2) -0.0120(13) 0.0011(13) -0.0179(12)
O3 0.0616(14) 0.053(2) 0.068(2) -0.0344(13) 0.0089(12) -0.0043(11)
C27 0.081(3) 0.057(3) 0.073(3) -0.034(2) 0.015(2) -0.002(2)
O4 0.0385(10) 0.071(2) 0.063(2) -0.0313(13) 0.0063(10) -0.0148(10)
C28 0.041(2) 0.071(3) 0.076(3) -0.023(2) 0.005(2) -0.018(2)
C29 0.056(2) 0.079(3) 0.055(2) -0.023(2) 0.003(2) -0.017(2)
C30 0.075(3) 0.089(3) 0.059(2) -0.020(2) -0.013(2) -0.019(2)
C31 0.065(2) 0.073(3) 0.076(3) -0.004(2) -0.022(2) -0.020(2)
C32 0.049(2) 0.062(2) 0.090(3) -0.013(2) 0.000(2) -0.010(2)
C33 0.054(2) 0.055(2) 0.066(2) -0.014(2) 0.001(2) -0.011(2)
C34 0.048(2) 0.053(2) 0.051(2) -0.0102(15) -0.0002(14) -0.0143(14)
C35 0.048(2) 0.058(2) 0.046(2) -0.0128(15) 0.0044(14) -0.0153(14)
C36 0.048(2) 0.059(2) 0.043(2) -0.0131(14) 0.0006(13) -0.0111(14)
C37 0.0470(15) 0.050(2) 0.042(2) -0.0094(13) -0.0022(12) -0.0114(13)
C38 0.052(2) 0.060(2) 0.048(2) -0.019(2) 0.0039(14) -0.0090(15)
C39 0.058(2) 0.058(2) 0.048(2) -0.026(2) 0.0002(14) -0.012(2)
N3 0.0502(13) 0.0432(14) 0.0421(13) -0.0180(11) -0.0027(10) -0.0100(11)
C40 0.0505(14) 0.0376(15) 0.0334(12) -0.0096(11) -0.0061(11) -0.0112(11)
C41 0.0479(14) 0.046(2) 0.0370(14) -0.0103(12) -0.0056(12) -0.0129(12)
C42 0.050(2) 0.056(2) 0.050(2) -0.0205(15) -0.0095(14) -0.0133(14)
C43 0.056(2) 0.056(2) 0.045(2) -0.0235(14) -0.0087(14) -0.0147(15)
C44 0.0519(15) 0.042(2) 0.0364(13) -0.0153(12) -0.0060(12) -0.0099(12)
C45 0.0487(14) 0.0384(14) 0.0297(12) -0.0101(10) -0.0048(11) -0.0126(11)
N4 0.0457(12) 0.0412(13) 0.0344(11) -0.0101(10) -0.0051(10) -0.0120(10)
C46 0.0471(15) 0.049(2) 0.044(2) -0.0155(13) -0.0071(12) -0.0113(13)
C47 0.051(2) 0.047(2) 0.0406(15) -0.0155(13) -0.0034(12) -0.0087(13)
C48 0.054(2) 0.041(2) 0.0400(14) -0.0150(12) -0.0035(12) -0.0119(12)
C49 0.054(2) 0.048(2) 0.044(2) -0.0166(13) -0.0024(13) -0.0108(13)
C50 0.058(2) 0.052(2) 0.0402(15) -0.0166(13) 0.0001(13) -0.0134(14)
C51 0.064(2) 0.045(2) 0.0344(13) -0.0138(12) 0.0033(13) -0.0153(14)
C52 0.062(2) 0.064(2) 0.060(2) -0.029(2) -0.004(2) -0.010(2)
C53 0.077(3) 0.071(3) 0.078(3) -0.041(2) -0.012(2) -0.013(2)
C54 0.093(3) 0.062(3) 0.061(2) -0.034(2) -0.001(2) -0.017(2)
C55 0.079(2) 0.052(2) 0.060(2) -0.025(2) 0.015(2) -0.011(2)
C56 0.062(2) 0.057(2) 0.052(2) -0.018(2) 0.006(2) -0.015(2)
B1 0.067(3) 0.078(4) 0.076(3) -0.024(3) 0.001(2) 0.003(2)
F1 0.074(2) 0.121(3) 0.089(2) -0.018(2) 0.009(2) -0.016(2)
F2 0.076(2) 0.116(3) 0.118(3) -0.041(2) -0.023(2) 0.025(2)
F3 0.146(4) 0.194(5) 0.081(3) -0.048(3) -0.031(3) 0.066(4)
F4 0.164(4) 0.143(5) 0.225(7) -0.113(5) 0.116(4) -0.071(3)

loop_
_atom_site_label
_atom_site_type_symbol
_atom_site_fract_x
_atom_site_fract_y
_atom_site_fract_z
_atom_site_U_iso_or_equiv
_atom_site_thermal_displace_type
_atom_site_occupancy
_atom_site_calc_flag
_atom_site_refinement_flags
_atom_site_disorder_group
Ag1 Ag 0.21396(2) 0.08594(2) 0.337565(12) 0.04480(11) Uani 1 d . .
N1 N 0.2961(2) -0.0660(2) 0.45448(13) 0.0338(4) Uani 1 d . .
C1 C 0.3022(2) -0.1843(3) 0.4720(2) 0.0378(5) Uani 1 d . .
C2 C 0.3652(3) -0.2678(3) 0.5398(2) 0.0433(6) Uani 1 d . .
C3 C 0.4146(3) -0.2265(3) 0.5920(2) 0.0454(7) Uani 1 d . .
C4 C 0.4016(2) -0.1005(3) 0.5772(2) 0.0387(6) Uani 1 d . .
C5 C 0.3446(2) -0.0234(3) 0.50531(15) 0.0337(5) Uani 1 d . .
C6 C 0.4406(3) -0.0489(3) 0.6321(2) 0.0445(7) Uani 1 d . .
C7 C 0.4199(3) 0.0708(3) 0.6171(2) 0.0454(7) Uani 1 d . .
C8 C 0.3649(2) 0.1531(3) 0.5435(2) 0.0391(6) Uani 1 d . .
C9 C 0.3315(2) 0.1056(3) 0.48657(15) 0.0329(5) Uani 1 d . .
N2 N 0.2809(2) 0.1791(2) 0.41536(13) 0.0336(4) Uani 1 d . .
C10 C 0.2600(3) 0.2981(3) 0.4002(2) 0.0373(5) Uani 1 d . .
C11 C 0.2889(3) 0.3523(3) 0.4548(2) 0.0444(6) Uani 1 d . .
C12 C 0.3410(3) 0.2796(3) 0.5258(2) 0.0457(7) Uani 1 d . .
C13 C 0.1968(3) 0.3751(3) 0.3239(2) 0.0400(6) Uani 1 d . .
C14 C 0.0718(3) 0.4147(3) 0.3222(2) 0.0460(7) Uani 1 d . .
C15 C 0.0088(4) 0.4917(3) 0.2529(2) 0.0549(8) Uani 1 d . .
C16 C 0.0699(4) 0.5275(3) 0.1880(2) 0.0581(9) Uani 1 d . .
C17 C 0.1928(4) 0.4904(3) 0.1880(2) 0.0542(8) Uani 1 d . .
C18 C 0.2561(3) 0.4144(3) 0.2571(2) 0.0444(6) Uani 1 d . .
O1 O 0.0217(2) 0.3739(3) 0.3904(2) 0.0598(6) Uani 1 d . .
C19 C -0.0959(5) 0.4372(6) 0.3990(4) 0.082(2) Uani 1 d . .
O2 O 0.3792(2) 0.3772(3) 0.26382(14) 0.0566(6) Uani 1 d . .
C20 C 0.4458(5) 0.4383(5) 0.2029(2) 0.0666(10) Uani 1 d . .
C21 C 0.2339(3) -0.2236(3) 0.4181(2) 0.0406(6) Uani 1 d . .
C22 C 0.2904(3) -0.2914(3) 0.3729(2) 0.0477(7) Uani 1 d . .
C23 C 0.2243(4) -0.3218(3) 0.3207(2) 0.0562(8) Uani 1 d . .
C24 C 0.1002(4) -0.2859(4) 0.3166(3) 0.0623(10) Uani 1 d . .
C25 C 0.0416(4) -0.2220(4) 0.3614(2) 0.0546(8) Uani 1 d . .
C26 C 0.1084(3) -0.1897(3) 0.4126(2) 0.0458(7) Uani 1 d . .
O3 O 0.4135(2) -0.3221(3) 0.3828(2) 0.0584(6) Uani 1 d . .
C27 C 0.4753(5) -0.3940(5) 0.3387(3) 0.0689(11) Uani 1 d . .
O4 O 0.0606(2) -0.1264(3) 0.4602(2) 0.0544(6) Uani 1 d . .
C28 C -0.0667(3) -0.1037(5) 0.4646(3) 0.0617(10) Uani 1 d . .
C29 C -0.5193(4) 0.1423(5) 0.0336(3) 0.0624(10) Uani 1 d . .
C30 C -0.6237(5) 0.1611(5) -0.0101(3) 0.0748(13) Uani 1 d . .
C31 C -0.7306(4) 0.2074(5) 0.0147(3) 0.0748(14) Uani 1 d . .
C32 C -0.7348(4) 0.2356(4) 0.0830(3) 0.0697(12) Uani 1 d . .
C33 C -0.6296(3) 0.2157(4) 0.1284(3) 0.0596(9) Uani 1 d . .
C34 C -0.5199(3) 0.1689(3) 0.1031(2) 0.0516(8) Uani 1 d . .
C35 C -0.4099(3) 0.1500(4) 0.1469(2) 0.0511(7) Uani 1 d . .
C36 C -0.3155(3) 0.1365(4) 0.1802(2) 0.0508(7) Uani 1 d . .
C37 C -0.2009(3) 0.1278(3) 0.2155(2) 0.0474(7) Uani 1 d . .
C38 C -0.1896(3) 0.1849(4) 0.2698(2) 0.0532(8) Uani 1 d . .
C39 C -0.0768(3) 0.1780(4) 0.3014(2) 0.0527(8) Uani 1 d . .
N3 N 0.0243(2) 0.1199(3) 0.2805(2) 0.0441(6) Uani 1 d . .
C40 C 0.0161(3) 0.0642(3) 0.2271(2) 0.0406(6) Uani 1 d . .
C41 C -0.0947(3) 0.0624(3) 0.1937(2) 0.0438(6) Uani 1 d . .
C42 C -0.0968(3) -0.0012(4) 0.1388(2) 0.0508(8) Uani 1 d . .
C43 C 0.0052(3) -0.0591(4) 0.1175(2) 0.0501(7) Uani 1 d . .
C44 C 0.1203(3) -0.0576(3) 0.1484(2) 0.0427(6) Uani 1 d . .
C45 C 0.1262(3) 0.0027(3) 0.2041(2) 0.0385(6) Uani 1 d . .
N4 N 0.2316(2) 0.0048(2) 0.23665(15) 0.0404(5) Uani 1 d . .
C46 C 0.3320(3) -0.0522(3) 0.2153(2) 0.0463(7) Uani 1 d . .
C47 C 0.3362(3) -0.1129(3) 0.1607(2) 0.0461(7) Uani 1 d . .
C48 C 0.2297(3) -0.1184(3) 0.1276(2) 0.0443(6) Uani 1 d . .
C49 C 0.2290(3) -0.1863(3) 0.0751(2) 0.0485(7) Uani 1 d . .
C50 C 0.2266(3) -0.2483(3) 0.0345(2) 0.0494(7) Uani 1 d . .
C51 C 0.2194(3) -0.3254(3) -0.0112(2) 0.0468(7) Uani 1 d . .
C52 C 0.1081(4) -0.3248(4) -0.0432(3) 0.0599(9) Uani 1 d . .
C53 C 0.1006(5) -0.3991(5) -0.0866(3) 0.0715(12) Uani 1 d . .
C54 C 0.2019(5) -0.4771(5) -0.0984(3) 0.0683(11) Uani 1 d . .
C55 C 0.3114(4) -0.4785(4) -0.0666(3) 0.0626(9) Uani 1 d . .
C56 C 0.3215(4) -0.4038(4) -0.0235(2) 0.0562(8) Uani 1 d . .
H1 H 0.3679(35) -0.3550(41) 0.5483(26) 0.049(10) Uiso 1 d . .
H2 H 0.4525(34) -0.2839(39) 0.6429(26) 0.048(10) Uiso 1 d . .
H3 H 0.4764(39) -0.1128(44) 0.6867(29) 0.060(12) Uiso 1 d . .
H4 H 0.4336(36) 0.1120(40) 0.6509(26) 0.050(10) Uiso 1 d . .
H5 H 0.3524(36) 0.3153(41) 0.5636(28) 0.053(11) Uiso 1 d . .
H6 H 0.2705(34) 0.4427(41) 0.4401(26) 0.048(10) Uiso 1 d . .
H7 H 0.4141(47) 0.5335(57) 0.1895(34) 0.078(15) Uiso 1 d . .
H8 H 0.4248(53) 0.4138(59) 0.1577(42) 0.091(18) Uiso 1 d . .
H9 H 0.5265(54) 0.4031(58) 0.2263(39) 0.084(17) Uiso 1 d . .
H10 H 0.2244(39) 0.5143(45) 0.1521(31) 0.056(12) Uiso 1 d . .
H11 H 0.0273(40) 0.5823(45) 0.1356(30) 0.060(12) Uiso 1 d . .
H12 H -0.0610(48) 0.5200(50) 0.2558(33) 0.069(14) Uiso 1 d . .
H13 H -0.1013(45) 0.5263(55) 0.3839(34) 0.072(14) Uiso 1 d . .
H14 H -0.1136(46) 0.4052(52) 0.4531(37) 0.072(15) Uiso 1 d . .
H15 H -0.1500(81) 0.4234(89) 0.3701(61) 0.143(33) Uiso 1 d . .
H16 H 0.5554(57) -0.4156(59) 0.3569(40) 0.089(18) Uiso 1 d . .
H17 H 0.4572(50) -0.3484(56) 0.2823(40) 0.082(16) Uiso 1 d . .
H18 H 0.4497(45) -0.4719(53) 0.3513(33) 0.071(14) Uiso 1 d . .
H19 H 0.2656(42) -0.3614(49) 0.2885(32) 0.065(13) Uiso 1 d . .
H20 H 0.0554(48) -0.3035(54) 0.2762(36) 0.079(16) Uiso 1 d . .
H21 H -0.0409(42) -0.2023(44) 0.3552(29) 0.060(12) Uiso 1 d . .
H22 H -0.0928(37) -0.1697(42) 0.4778(27) 0.049(10) Uiso 1 d . .
H23 H -0.0871(40) -0.0634(46) 0.5039(31) 0.060(12) Uiso 1 d . .
H24 H -0.0983(48) -0.0573(53) 0.4091(36) 0.076(15) Uiso 1 d . .
H25 H -0.4444(60) 0.0984(66) 0.0177(45) 0.104(21) Uiso 1 d . .
H26 H -0.6153(51) 0.1418(58) -0.0614(40) 0.087(17) Uiso 1 d . .
H27 H -0.8071(41) 0.2183(44) -0.0132(29) 0.058(12) Uiso 1 d . .
H28 H -0.8042(47) 0.2707(49) 0.0925(32) 0.067(14) Uiso 1 d . .
H29 H -0.6210(45) 0.2376(50) 0.1811(35) 0.072(14) Uiso 1 d . .
H30 H -0.2562(40) 0.2324(44) 0.2872(29) 0.059(12) Uiso 1 d . .
H31 H -0.0683(36) 0.2166(41) 0.3395(27) 0.052(11) Uiso 1 d . .
H32 H -0.1813(39) -0.0008(42) 0.1193(28) 0.056(12) Uiso 1 d . .
H33 H 0.0020(36) -0.1049(41) 0.0813(27) 0.051(11) Uiso 1 d . .
H34 H 0.4161(32) -0.1508(36) 0.1462(23) 0.040(9) Uiso 1 d . .
H35 H 0.3981(39) -0.0503(41) 0.2349(28) 0.054(11) Uiso 1 d . .
H36 H 0.0337(44) -0.2711(48) -0.0298(32) 0.067(13) Uiso 1 d . .
H37 H 0.0128(56) -0.3891(61) -0.1092(41) 0.095(19) Uiso 1 d . .
H38 H 0.1968(59) -0.5197(67) -0.1355(45) 0.104(21) Uiso 1 d . .
H39 H 0.3811(39) -0.5307(44) -0.0721(27) 0.053(11) Uiso 1 d . .
H40 H 0.3993(46) -0.4031(49) -0.0025(33) 0.069(14) Uiso 1 d . .
B1 B 0.7148(5) 0.7303(6) 0.2275(4) 0.0762(14) Uani 1 d . .
F1 F 0.7995(3) 0.7476(4) 0.1749(2) 0.0989(10) Uani 1 d . .
F2 F 0.6149(3) 0.8202(4) 0.2081(3) 0.1091(13) Uani 1 d . .
F3 F 0.7554(5) 0.7162(6) 0.2992(3) 0.155(3) Uani 1 d . .
F4 F 0.6904(5) 0.6192(6) 0.2303(4) 0.159(2) Uani 1 d . .

loop_
_atom_type_symbol
_atom_type_description
_atom_type_scat_dispersion_real
_atom_type_scat_dispersion_imag
_atom_type_scat_source
C C 0.0033 0.0016 'International Tables Vol C Tables 4.2.6.8 and 6.1.1.4'
H H 0.0000 0.0000 'International Tables Vol C Tables 4.2.6.8 and 6.1.1.4'
B B 0.0013 0.0007 'International Tables Vol C Tables 4.2.6.8 and 6.1.1.4'
N N 0.0061 0.0033 'International Tables Vol C Tables 4.2.6.8 and 6.1.1.4'
O O 0.0106 0.0060 'International Tables Vol C Tables 4.2.6.8 and 6.1.1.4'
F F 0.0171 0.0103 'International Tables Vol C Tables 4.2.6.8 and 6.1.1.4'
Ag Ag -0.8971 1.1015 'International Tables Vol C Tables 4.2.6.8 and 6.1.1.4'

loop_
_geom_angle_atom_site_label_1
_geom_angle_atom_site_label_2
_geom_angle_atom_site_label_3
_geom_angle
_geom_angle_site_symmetry_1
_geom_angle_site_symmetry_3
_geom_angle_publ_flag
N2 Ag1 N4 152.95(9) . . ?
N2 Ag1 N3 129.08(9) . . ?
N4 Ag1 N3 72.40(9) . . ?
N2 Ag1 N1 72.57(8) . . ?
N4 Ag1 N1 109.68(9) . . ?
N3 Ag1 N1 126.73(9) . . ?
C1 N1 C5 119.3(2) . . ?
C1 N1 Ag1 126.9(2) . . ?
C5 N1 Ag1 113.8(2) . . ?
N1 C1 C2 121.9(3) . . ?
N1 C1 C21 116.4(2) . . ?
C2 C1 C21 121.6(3) . . ?
C3 C2 C1 119.6(3) . . ?
C2 C3 C4 119.3(3) . . ?
C3 C4 C5 117.4(3) . . ?
C3 C4 C6 123.1(3) . . ?
C5 C4 C6 119.6(3) . . ?
N1 C5 C4 122.2(3) . . ?
N1 C5 C9 118.1(2) . . ?
C4 C5 C9 119.6(2) . . ?
C7 C6 C4 120.7(3) . . ?
C6 C7 C8 121.6(3) . . ?
C12 C8 C9 117.6(3) . . ?
C12 C8 C7 123.2(3) . . ?
C9 C8 C7 119.2(3) . . ?
N2 C9 C8 121.8(3) . . ?
N2 C9 C5 119.0(2) . . ?
C8 C9 C5 119.1(2) . . ?
C10 N2 C9 119.1(2) . . ?
C10 N2 Ag1 124.0(2) . . ?
C9 N2 Ag1 116.2(2) . . ?
N2 C10 C11 122.2(3) . . ?
N2 C10 C13 117.5(2) . . ?
C11 C10 C13 120.1(3) . . ?
C12 C11 C10 119.0(3) . . ?
C11 C12 C8 120.1(3) . . ?
C18 C13 C14 119.3(3) . . ?
C18 C13 C10 123.2(3) . . ?
C14 C13 C10 117.4(3) . . ?
O1 C14 C15 125.0(3) . . ?
O1 C14 C13 115.3(3) . . ?
C15 C14 C13 119.7(4) . . ?
C16 C15 C14 119.4(4) . . ?
C15 C16 C17 122.2(3) . . ?
C16 C17 C18 118.7(4) . . ?
O2 C18 C13 116.3(3) . . ?
O2 C18 C17 123.0(4) . . ?
C13 C18 C17 120.7(3) . . ?
C14 O1 C19 117.6(3) . . ?
C18 O2 C20 117.9(3) . . ?
C22 C21 C26 119.1(3) . . ?
C22 C21 C1 122.2(3) . . ?
C26 C21 C1 118.7(3) . . ?
O3 C22 C23 124.0(4) . . ?
O3 C22 C21 115.3(3) . . ?
C23 C22 C21 120.7(3) . . ?
C22 C23 C24 118.4(4) . . ?
C25 C24 C23 122.5(3) . . ?
C24 C25 C26 118.8(4) . . ?
O4 C26 C25 124.4(3) . . ?
O4 C26 C21 115.2(3) . . ?
C25 C26 C21 120.4(4) . . ?
C22 O3 C27 117.3(3) . . ?
C26 O4 C28 117.5(3) . . ?
C30 C29 C34 121.4(4) . . ?
C31 C30 C29 119.7(5) . . ?
C30 C31 C32 120.7(4) . . ?
C31 C32 C33 120.2(4) . . ?
C34 C33 C32 119.3(4) . . ?
C29 C34 C33 118.7(3) . . ?
C29 C34 C35 120.3(3) . . ?
C33 C34 C35 121.0(4) . . ?
C36 C35 C34 176.8(4) . . ?
C35 C36 C37 175.7(4) . . ?
C38 C37 C41 118.2(3) . . ?
C38 C37 C36 121.1(3) . . ?
C41 C37 C36 120.7(3) . . ?
C37 C38 C39 119.9(3) . . ?
N3 C39 C38 123.2(3) . . ?
C39 N3 C40 118.2(3) . . ?
C39 N3 Ag1 126.1(2) . . ?
C40 N3 Ag1 115.3(2) . . ?
N3 C40 C41 122.7(3) . . ?
N3 C40 C45 117.9(3) . . ?
C41 C40 C45 119.3(3) . . ?
C40 C41 C37 117.7(3) . . ?
C40 C41 C42 119.7(3) . . ?
C37 C41 C42 122.6(3) . . ?
C43 C42 C41 121.2(3) . . ?
C42 C43 C44 121.1(3) . . ?
C45 C44 C48 118.0(3) . . ?
C45 C44 C43 119.4(3) . . ?
C48 C44 C43 122.6(3) . . ?
N4 C45 C44 122.1(3) . . ?
N4 C45 C40 118.7(3) . . ?
C44 C45 C40 119.2(3) . . ?
C46 N4 C45 118.2(3) . . ?
C46 N4 Ag1 126.6(2) . . ?
C45 N4 Ag1 114.7(2) . . ?
N4 C46 C47 124.3(3) . . ?
C48 C47 C46 118.7(3) . . ?
C47 C48 C44 118.7(3) . . ?
C47 C48 C49 120.8(3) . . ?
C44 C48 C49 120.5(3) . . ?
C50 C49 C48 176.2(4) . . ?
C49 C50 C51 177.0(4) . . ?
C52 C51 C56 119.2(3) . . ?
C52 C51 C50 119.6(3) . . ?
C56 C51 C50 121.2(3) . . ?
C53 C52 C51 119.8(4) . . ?
C52 C53 C54 120.9(4) . . ?
C55 C54 C53 119.4(4) . . ?
C56 C55 C54 120.8(4) . . ?
C55 C56 C51 119.9(4) . . ?
F3 B1 F1 112.9(5) . . ?
F3 B1 F2 109.0(5) . . ?
F1 B1 F2 113.0(5) . . ?
F3 B1 F4 105.4(7) . . ?
F1 B1 F4 104.4(5) . . ?
F2 B1 F4 111.9(5) . . ?

loop_
_geom_bond_atom_site_label_1
_geom_bond_atom_site_label_2
_geom_bond_distance
_geom_bond_site_symmetry_2
_geom_bond_publ_flag
Ag1 N2 2.266(2) . ?
Ag1 N4 2.312(3) . ?
Ag1 N3 2.316(3) . ?
Ag1 N1 2.374(2) . ?
N1 C1 1.330(4) . ?
N1 C5 1.352(3) . ?
C1 C2 1.410(4) . ?
C1 C21 1.494(4) . ?
C2 C3 1.367(5) . ?
C3 C4 1.415(5) . ?
C4 C5 1.415(4) . ?
C4 C6 1.437(4) . ?
C5 C9 1.441(4) . ?
C6 C7 1.335(5) . ?
C7 C8 1.448(4) . ?
C8 C12 1.405(5) . ?
C8 C9 1.410(4) . ?
C9 N2 1.372(3) . ?
N2 C10 1.326(4) . ?
C10 C11 1.413(4) . ?
C10 C13 1.499(4) . ?
C11 C12 1.371(5) . ?
C13 C18 1.388(5) . ?
C13 C14 1.410(5) . ?
C14 O1 1.356(5) . ?
C14 C15 1.407(5) . ?
C15 C16 1.366(7) . ?
C16 C17 1.386(6) . ?
C17 C18 1.402(4) . ?
C18 O2 1.382(4) . ?
O1 C19 1.435(5) . ?
O2 C20 1.436(5) . ?
C21 C22 1.392(5) . ?
C21 C26 1.406(5) . ?
C22 O3 1.380(5) . ?
C22 C23 1.391(5) . ?
C23 C24 1.393(7) . ?
C24 C25 1.364(7) . ?
C25 C26 1.395(5) . ?
C26 O4 1.359(4) . ?
O3 C27 1.429(5) . ?
O4 C28 1.434(4) . ?
C29 C30 1.379(6) . ?
C29 C34 1.393(6) . ?
C30 C31 1.369(8) . ?
C31 C32 1.381(9) . ?
C32 C33 1.400(6) . ?
C33 C34 1.402(6) . ?
C34 C35 1.434(5) . ?
C35 C36 1.199(5) . ?
C36 C37 1.435(4) . ?
C37 C38 1.379(5) . ?
C37 C41 1.428(5) . ?
C38 C39 1.392(5) . ?
C39 N3 1.337(5) . ?
N3 C40 1.348(4) . ?
C40 C41 1.416(4) . ?
C40 C45 1.451(5) . ?
C41 C42 1.428(5) . ?
C42 C43 1.350(5) . ?
C43 C44 1.441(4) . ?
C44 C45 1.417(4) . ?
C44 C48 1.424(5) . ?
C45 N4 1.355(4) . ?
N4 C46 1.331(5) . ?
C46 C47 1.391(5) . ?
C47 C48 1.385(4) . ?
C48 C49 1.428(5) . ?
C49 C50 1.197(5) . ?
C50 C51 1.429(5) . ?
C51 C52 1.401(5) . ?
C51 C56 1.402(5) . ?
C52 C53 1.370(6) . ?
C53 C54 1.390(7) . ?
C54 C55 1.379(7) . ?
C55 C56 1.374(6) . ?
B1 F3 1.337(7) . ?
B1 F1 1.360(8) . ?
B1 F2 1.359(6) . ?
B1 F4 1.391(9) . ?
